data_7207105
loop_
_publ_author_name
'Tan, Xin'
'Zhan, Jixian'
'Zhang, Jianyong'
'Jiang, Long'
'Pan, Mei'
'Su, Cheng-Yong'

_publ_section_title
;
 Axially chiral metal--organic frameworks produced from spontaneous
 resolution with an achiral pyridyl dicarboxylate ligand
;
_journal_issue 1
_journal_name_full CrystEngComm
_journal_page_first 63
_journal_paper_doi 10.1039/c1ce05995e
_journal_volume 14
_journal_year 2012
_chemical_formula_sum 'C13 H11 N O6 Zn'
_chemical_formula_weight 342.60
_chemical_name_systematic
;
?
;
_space_group_IT_number 170
_symmetry_cell_setting hexagonal
_symmetry_space_group_name_Hall 'P 65'
_symmetry_space_group_name_H-M 'P 65'
_atom_sites_solution_hydrogens geom
_atom_sites_solution_primary direct
_atom_sites_solution_secondary difmap
_audit_creation_method SHELXL-97
_cell_angle_alpha 90.00
_cell_angle_beta 90.00
_cell_angle_gamma 120.00
_cell_formula_units_Z 6
_cell_length_a 10.2531(2)
_cell_length_b 10.2531(2)
_cell_length_c 20.2456(6)
_cell_measurement_reflns_used 2260
_cell_measurement_temperature 150(2)
_cell_measurement_theta_max 63.0065
_cell_measurement_theta_min 4.3641
_cell_volume 1843.20(7)
_computing_cell_refinement 'Bruker FRAMBO'
_computing_data_collection 'Bruker FRAMBO'
_computing_data_reduction 'Bruker SAINT'
_computing_molecular_graphics 'Bruker SHELXTL'
_computing_publication_material 'Bruker SHELXTL'
_computing_structure_refinement 'SHELXL-97 (Sheldrick, 1997)'
_computing_structure_solution 'SHELXS-97 (Sheldrick, 1990)'
_diffrn_ambient_temperature 150(2)
_diffrn_measured_fraction_theta_full 0.993
_diffrn_measured_fraction_theta_max 0.994
_diffrn_measurement_device_type 'multiwire proportional'
_diffrn_measurement_method 'phi and omega scans'
_diffrn_radiation_monochromator graphite
_diffrn_radiation_source 'fine-focus sealed tube'
_diffrn_radiation_type CuK\a
_diffrn_radiation_wavelength 1.54178
_diffrn_reflns_av_R_equivalents 0.0252
_diffrn_reflns_av_sigmaI/netI 0.0312
_diffrn_reflns_limit_h_max 11
_diffrn_reflns_limit_h_min -8
_diffrn_reflns_limit_k_max 11
_diffrn_reflns_limit_k_min -11
_diffrn_reflns_limit_l_max 23
_diffrn_reflns_limit_l_min -7
_diffrn_reflns_number 3178
_diffrn_reflns_theta_full 63.10
_diffrn_reflns_theta_max 63.10
_diffrn_reflns_theta_min 4.98
_exptl_absorpt_coefficient_mu 3.080
_exptl_absorpt_correction_T_max 0.7481
_exptl_absorpt_correction_T_min 0.5778
_exptl_absorpt_correction_type multi-scan
_exptl_absorpt_process_details SADABS
_exptl_crystal_colour colourless
_exptl_crystal_density_diffrn 1.852
_exptl_crystal_density_method 'not measured'
_exptl_crystal_description block
_exptl_crystal_F_000 1044
_exptl_crystal_size_max 0.20
_exptl_crystal_size_mid 0.20
_exptl_crystal_size_min 0.10
_refine_diff_density_max 0.314
_refine_diff_density_min -0.247
_refine_diff_density_rms 0.054
_refine_ls_abs_structure_details 'Flack H D (1983), Acta Cryst. A39, 876-881'
_refine_ls_abs_structure_Flack 0.01(3)
_refine_ls_extinction_method none
_refine_ls_goodness_of_fit_ref 1.076
_refine_ls_hydrogen_treatment constr
_refine_ls_matrix_type full
_refine_ls_number_parameters 190
_refine_ls_number_reflns 1313
_refine_ls_number_restraints 1
_refine_ls_restrained_S_all 1.075
_refine_ls_R_factor_all 0.0240
_refine_ls_R_factor_gt 0.0235
_refine_ls_shift/su_max 0.000
_refine_ls_shift/su_mean 0.000
_refine_ls_structure_factor_coef Fsqd
_refine_ls_weighting_details 'calc w=1/[\s^2^(Fo^2^)+(0.0394P)^2^+0.0000P] where P=(Fo^2^+2Fc^2^)/3'
_refine_ls_weighting_scheme calc
_refine_ls_wR_factor_gt 0.0595
_refine_ls_wR_factor_ref 0.0597
_reflns_number_gt 1292
_reflns_number_total 1313
_reflns_threshold_expression >2sigma(I)
_cod_data_source_file c1ce05995e.txt
_cod_data_source_block M-Zn
_cod_depositor_comments
;
The following automatic conversions were performed:

'_symmetry_cell_setting' value 'Hexagonal' changed to 'hexagonal'
according to /home/saulius/struct/CIF-dictionaries/cif_core.dic
dictionary named 'cif_core.dic' version 2.4.1 from 2010-06-29.

Automatic conversion script
Id: cif_fix_values 1715 2011-07-08 13:25:40Z adriana 
;
_cod_original_sg_symbol_H-M P6(5)
_cod_database_code 7207105

loop_
_symmetry_equiv_pos_as_xyz
'x, y, z'
'-y, x-y, z+2/3'
'-x+y, -x, z+1/3'
'-x, -y, z+1/2'
'y, -x+y, z+1/6'
'x-y, x, z+5/6'

loop_
_atom_site_label
_atom_site_type_symbol
_atom_site_fract_x
_atom_site_fract_y
_atom_site_fract_z
_atom_site_U_iso_or_equiv
_atom_site_adp_type
_atom_site_occupancy
_atom_site_symmetry_multiplicity
_atom_site_calc_flag
_atom_site_refinement_flags
Zn1 Zn 0.79297(5) 1.23642(5) 0.07936(2) 0.01693(14) Uani 1 1 d .
O4 O 0.5593(3) 0.3671(3) 0.22496(12) 0.0220(5) Uani 1 1 d .
N1 N 1.2503(3) 0.6500(3) 0.22342(14) 0.0172(6) Uani 1 1 d .
C8 C 0.8147(4) 0.8729(4) 0.14426(16) 0.0163(7) Uani 1 1 d .
C9 C 0.6842(4) 0.7401(4) 0.16220(16) 0.0177(7) Uani 1 1 d .
H9 H 0.5880 0.7288 0.1538 0.021 Uiso 1 1 calc R
C2 C 1.3848(4) 0.9185(4) 0.2159(2) 0.0245(8) Uani 1 1 d .
H2 H 1.4783 1.0102 0.2172 0.029 Uiso 1 1 calc R
C4 C 1.1172(4) 0.7826(4) 0.19783(16) 0.0172(7) Uani 1 1 d .
C5 C 1.1237(4) 0.6514(4) 0.20773(17) 0.0200(7) Uani 1 1 d .
H5 H 1.0333 0.5575 0.2031 0.024 Uiso 1 1 calc R
C1 C 1.3787(4) 0.7836(4) 0.22765(17) 0.0212(8) Uani 1 1 d .
H1 H 1.4689 0.7846 0.2393 0.025 Uiso 1 1 calc R
C3 C 1.2513(4) 0.9190(4) 0.20195(18) 0.0227(8) Uani 1 1 d .
H3 H 1.2524 1.0113 0.1954 0.027 Uiso 1 1 calc R
C6 C 0.9685(4) 0.7706(4) 0.18408(16) 0.0165(7) Uani 1 1 d .
C7 C 0.9560(4) 0.8889(4) 0.15559(17) 0.0163(7) Uani 1 1 d .
H7 H 1.0443 0.9802 0.1440 0.020 Uiso 1 1 calc R
C10 C 0.6960(4) 0.6247(4) 0.19237(16) 0.0159(7) Uani 1 1 d .
O3 O 0.4549(3) 0.5110(3) 0.23640(13) 0.0254(6) Uani 1 1 d .
O1 O 0.9118(3) 1.1301(3) 0.11357(12) 0.0213(5) Uani 1 1 d .
O1W O 0.8213(3) 1.1878(3) -0.01736(13) 0.0224(5) Uani 1 1 d .
H1WA H 0.8211 1.1060 -0.0246 0.034 Uiso 1 1 d R
H1WB H 0.7728 1.2017 -0.0479 0.034 Uiso 1 1 d R
O2 O 0.6706(3) 0.9753(3) 0.09821(12) 0.0204(5) Uani 1 1 d .
O2W O 0.7461(3) 1.2588(3) 0.18062(12) 0.0233(6) Uani 1 1 d .
H2WA H 0.8215 1.2828 0.2055 0.035 Uiso 1 1 d R
H2WB H 0.7028 1.3079 0.1916 0.035 Uiso 1 1 d R
C12 C 0.7975(4) 0.9992(4) 0.11633(16) 0.0174(7) Uani 1 1 d .
C13 C 0.5582(4) 0.4888(4) 0.21892(17) 0.0174(7) Uani 1 1 d .
C11 C 0.8370(4) 0.6403(4) 0.20211(17) 0.0167(7) Uani 1 1 d .
H11 H 0.8440 0.5597 0.2216 0.020 Uiso 1 1 calc R

loop_
_atom_site_aniso_label
_atom_site_aniso_U_11
_atom_site_aniso_U_22
_atom_site_aniso_U_33
_atom_site_aniso_U_23
_atom_site_aniso_U_13
_atom_site_aniso_U_12
Zn1 0.0141(2) 0.0131(2) 0.0229(2) 0.00064(18) -0.00170(19) 0.00634(19)
O4 0.0210(12) 0.0200(13) 0.0267(13) 0.0050(10) 0.0060(10) 0.0116(11)
N1 0.0166(14) 0.0137(15) 0.0214(14) -0.0011(12) -0.0005(12) 0.0076(12)
C8 0.0186(18) 0.0147(16) 0.0152(15) -0.0019(13) -0.0020(14) 0.0079(15)
C9 0.0186(17) 0.0193(17) 0.0188(17) -0.0022(14) -0.0009(14) 0.0122(14)
C2 0.0191(18) 0.0194(18) 0.033(2) -0.0019(16) 0.0004(16) 0.0081(15)
C4 0.0172(17) 0.0181(17) 0.0155(16) -0.0010(13) 0.0008(13) 0.0081(14)
C5 0.0142(17) 0.0213(18) 0.0242(18) -0.0016(15) 0.0004(14) 0.0087(15)
C1 0.0172(17) 0.0248(19) 0.0228(18) -0.0006(15) -0.0019(15) 0.0114(15)
C3 0.0231(19) 0.0193(18) 0.027(2) -0.0022(15) -0.0018(15) 0.0111(16)
C6 0.0181(17) 0.0171(17) 0.0166(15) -0.0037(13) -0.0010(13) 0.0106(15)
C7 0.0156(16) 0.0154(16) 0.0165(16) 0.0007(13) 0.0020(13) 0.0067(15)
C10 0.0179(17) 0.0145(16) 0.0161(15) -0.0017(13) 0.0004(14) 0.0087(14)
O3 0.0128(11) 0.0244(13) 0.0388(15) 0.0041(12) 0.0028(11) 0.0093(10)
O1 0.0217(13) 0.0154(13) 0.0268(13) -0.0001(10) -0.0044(11) 0.0092(11)
O1W 0.0234(13) 0.0216(13) 0.0248(12) -0.0027(10) -0.0028(11) 0.0132(11)
O2 0.0191(13) 0.0186(12) 0.0266(13) 0.0006(10) -0.0036(10) 0.0117(11)
O2W 0.0235(13) 0.0283(14) 0.0233(14) -0.0030(10) -0.0036(10) 0.0169(11)
C12 0.0230(18) 0.0152(19) 0.0150(16) -0.0008(13) -0.0011(15) 0.0104(16)
C13 0.0138(16) 0.0190(18) 0.0196(18) 0.0010(14) -0.0003(14) 0.0084(14)
C11 0.0178(18) 0.0163(17) 0.0195(16) -0.0014(13) -0.0010(14) 0.0112(15)

loop_
_atom_type_symbol
_atom_type_description
_atom_type_scat_dispersion_real
_atom_type_scat_dispersion_imag
_atom_type_scat_source
C C 0.0181 0.0091 'International Tables Vol C Tables 4.2.6.8 and 6.1.1.4'
H H 0.0000 0.0000 'International Tables Vol C Tables 4.2.6.8 and 6.1.1.4'
N N 0.0311 0.0180 'International Tables Vol C Tables 4.2.6.8 and 6.1.1.4'
O O 0.0492 0.0322 'International Tables Vol C Tables 4.2.6.8 and 6.1.1.4'
Zn Zn -1.5491 0.6778 'International Tables Vol C Tables 4.2.6.8 and 6.1.1.4'
Cl Cl 0.3639 0.7018 'International Tables Vol C Tables 4.2.6.8 and 6.1.1.4'

loop_
_geom_angle_atom_site_label_1
_geom_angle_atom_site_label_2
_geom_angle_atom_site_label_3
_geom_angle
_geom_angle_site_symmetry_1
_geom_angle_site_symmetry_3
O3 Zn1 O1W 93.12(10) 6_664 .
O3 Zn1 N1 97.49(11) 6_664 6_554
O1W Zn1 N1 93.44(10) . 6_554
O3 Zn1 O1 106.67(10) 6_664 .
O1W Zn1 O1 89.95(10) . .
N1 Zn1 O1 155.38(10) 6_554 .
O3 Zn1 O2W 93.60(10) 6_664 .
O1W Zn1 O2W 173.27(10) . .
N1 Zn1 O2W 86.12(11) 6_554 .
O1 Zn1 O2W 87.70(10) . .
O3 Zn1 O2 165.14(9) 6_664 .
O1W Zn1 O2 86.48(9) . .
N1 Zn1 O2 97.36(10) 6_554 .
O1 Zn1 O2 58.49(9) . .
O2W Zn1 O2 86.92(9) . .
O3 Zn1 C12 136.10(11) 6_664 .
O1W Zn1 C12 88.65(10) . .
N1 Zn1 C12 126.21(11) 6_554 .
O1 Zn1 C12 29.43(10) . .
O2W Zn1 C12 86.21(11) . .
O2 Zn1 C12 29.08(10) . .
C5 N1 C1 117.5(3) . .
C5 N1 Zn1 118.9(2) . 5
C1 N1 Zn1 123.4(2) . 5
C7 C8 C9 120.3(3) . .
C7 C8 C12 121.6(3) . .
C9 C8 C12 118.0(3) . .
C10 C9 C8 119.7(3) . .
C10 C9 H9 120.1 . .
C8 C9 H9 120.1 . .
C1 C2 C3 119.1(3) . .
C1 C2 H2 120.5 . .
C3 C2 H2 120.5 . .
C3 C4 C5 117.5(3) . .
C3 C4 C6 123.4(3) . .
C5 C4 C6 119.1(3) . .
N1 C5 C4 123.8(3) . .
N1 C5 H5 118.1 . .
C4 C5 H5 118.1 . .
N1 C1 C2 122.9(3) . .
N1 C1 H1 118.6 . .
C2 C1 H1 118.6 . .
C4 C3 C2 119.1(3) . .
C4 C3 H3 120.5 . .
C2 C3 H3 120.5 . .
C11 C6 C7 118.3(3) . .
C11 C6 C4 119.3(3) . .
C7 C6 C4 122.4(3) . .
C8 C7 C6 120.3(3) . .
C8 C7 H7 119.9 . .
C6 C7 H7 119.9 . .
C11 C10 C9 119.6(3) . .
C11 C10 C13 119.9(3) . .
C9 C10 C13 120.4(3) . .
C13 O3 Zn1 151.3(2) . 5_455
C12 O1 Zn1 95.4(2) . .
Zn1 O1W H1WA 117.9 . .
Zn1 O1W H1WB 118.8 . .
H1WA O1W H1WB 109.1 . .
C12 O2 Zn1 85.1(2) . .
Zn1 O2W H2WA 112.2 . .
Zn1 O2W H2WB 121.6 . .
H2WA O2W H2WB 110.0 . .
O2 C12 O1 121.0(3) . .
O2 C12 C8 120.0(3) . .
O1 C12 C8 119.0(3) . .
O2 C12 Zn1 65.86(18) . .
O1 C12 Zn1 55.19(17) . .
C8 C12 Zn1 172.8(2) . .
O3 C13 O4 125.8(3) . .
O3 C13 C10 115.2(3) . .
O4 C13 C10 118.9(3) . .
C10 C11 C6 121.8(3) . .
C10 C11 H11 119.1 . .
C6 C11 H11 119.1 . .

loop_
_geom_bond_atom_site_label_1
_geom_bond_atom_site_label_2
_geom_bond_distance
_geom_bond_site_symmetry_2
Zn1 O3 1.996(2) 6_664
Zn1 O1W 2.077(3) .
Zn1 N1 2.100(3) 6_554
Zn1 O1 2.117(2) .
Zn1 O2W 2.144(2) .
Zn1 O2 2.351(2) .
Zn1 C12 2.567(3) .
O4 C13 1.260(4) .
N1 C5 1.344(4) .
N1 C1 1.346(5) .
N1 Zn1 2.100(3) 5
C8 C7 1.393(5) .
C8 C9 1.398(5) .
C8 C12 1.503(5) .
C9 C10 1.389(5) .
C9 H9 0.9500 .
C2 C1 1.374(5) .
C2 C3 1.400(5) .
C2 H2 0.9500 .
C4 C3 1.389(5) .
C4 C5 1.394(5) .
C4 C6 1.494(5) .
C5 H5 0.9500 .
C1 H1 0.9500 .
C3 H3 0.9500 .
C6 C11 1.391(5) .
C6 C7 1.406(5) .
C7 H7 0.9500 .
C10 C11 1.387(5) .
C10 C13 1.503(5) .
O3 C13 1.241(4) .
O3 Zn1 1.996(2) 5_455
O1 C12 1.267(4) .
O1W H1WA 0.8503 .
O1W H1WB 0.8496 .
O2 C12 1.252(4) .
O2W H2WA 0.8500 .
O2W H2WB 0.8502 .
C11 H11 0.9500 .

loop_
_geom_hbond_atom_site_label_D
_geom_hbond_atom_site_label_H
_geom_hbond_atom_site_label_A
_geom_hbond_distance_DH
_geom_hbond_distance_HA
_geom_hbond_distance_DA
_geom_hbond_angle_DHA
_geom_hbond_site_symmetry_A
O1W H1WA O1 0.85 1.91 2.747(3) 166.9 6_654
O1W H1WB O4 0.85 1.85 2.686(3) 167.5 2_664
O2W H2WA O2 0.85 1.90 2.747(3) 171.3 5_565
O2W H2WB O4 0.85 1.97 2.798(3) 164.3 1_565

loop_
_geom_torsion_atom_site_label_1
_geom_torsion_atom_site_label_2
_geom_torsion_atom_site_label_3
_geom_torsion_atom_site_label_4
_geom_torsion
_geom_torsion_site_symmetry_1
C7 C8 C9 C10 1.0(5) .
C12 C8 C9 C10 -175.6(3) .
C1 N1 C5 C4 -2.2(5) .
Zn1 N1 C5 C4 173.9(3) 5
C3 C4 C5 N1 2.7(5) .
C6 C4 C5 N1 -176.8(3) .
C5 N1 C1 C2 -0.8(5) .
Zn1 N1 C1 C2 -176.7(3) 5
C3 C2 C1 N1 3.2(6) .
C5 C4 C3 C2 -0.2(5) .
C6 C4 C3 C2 179.2(3) .
C1 C2 C3 C4 -2.6(6) .
C3 C4 C6 C11 -158.6(3) .
C5 C4 C6 C11 20.8(5) .
C3 C4 C6 C7 19.0(5) .
C5 C4 C6 C7 -161.6(3) .
C9 C8 C7 C6 1.1(5) .
C12 C8 C7 C6 177.6(3) .
C11 C6 C7 C8 -1.8(5) .
C4 C6 C7 C8 -179.4(3) .
C8 C9 C10 C11 -2.4(5) .
C8 C9 C10 C13 173.0(3) .
O3 Zn1 O1 C12 179.4(2) 6_664
O1W Zn1 O1 C12 -87.3(2) .
N1 Zn1 O1 C12 10.8(4) 6_554
O2W Zn1 O1 C12 86.4(2) .
O2 Zn1 O1 C12 -1.43(18) .
O3 Zn1 O2 C12 4.7(5) 6_664
O1W Zn1 O2 C12 93.6(2) .
N1 Zn1 O2 C12 -173.4(2) 6_554
O1 Zn1 O2 C12 1.45(18) .
O2W Zn1 O2 C12 -87.74(19) .
Zn1 O2 C12 O1 -2.4(3) .
Zn1 O2 C12 C8 175.2(3) .
Zn1 O1 C12 O2 2.7(3) .
Zn1 O1 C12 C8 -175.0(3) .
C7 C8 C12 O2 170.1(3) .
C9 C8 C12 O2 -13.3(5) .
C7 C8 C12 O1 -12.2(5) .
C9 C8 C12 O1 164.4(3) .
O3 Zn1 C12 O2 -178.28(17) 6_664
O1W Zn1 C12 O2 -85.19(19) .
N1 Zn1 C12 O2 8.1(2) 6_554
O1 Zn1 C12 O2 -177.5(3) .
O2W Zn1 C12 O2 90.47(19) .
O3 Zn1 C12 O1 -0.8(3) 6_664
O1W Zn1 C12 O1 92.3(2) .
N1 Zn1 C12 O1 -174.43(19) 6_554
O2W Zn1 C12 O1 -92.0(2) .
O2 Zn1 C12 O1 177.5(3) .
Zn1 O3 C13 O4 -39.2(7) 5_455
Zn1 O3 C13 C10 144.8(4) 5_455
C11 C10 C13 O3 147.6(3) .
C9 C10 C13 O3 -27.8(5) .
C11 C10 C13 O4 -28.6(5) .
C9 C10 C13 O4 155.9(3) .
C9 C10 C11 C6 1.8(5) .
C13 C10 C11 C6 -173.7(3) .
C7 C6 C11 C10 0.3(5) .
C4 C6 C11 C10 178.0(3) .
